data_2108685
loop_
_publ_author_name
'Zhang, Xiaoyu'
'Yang, Qinglin'
'Yun, Meng'
'Si, Changdai'
'An, Ning'
'Jia, Meimei'
'Liu, Jiacheng'
'Dong, Xiuyan'

_publ_section_title
;
 Seven new metal--organic frameworks assembled from semi-rigid
 polycarboxylate and auxiliary N-donor ligands: syntheses, structures and
 properties
;
_journal_coeditor_code RM5037SUP1
_journal_issue 6
_journal_name_full 'Acta Crystallographica Section B'
_journal_page_first
;
;
_journal_paper_doi 10.1107/S2052520620012834
_journal_volume 76
_journal_year 2020
_chemical_formula_iupac '[Cd2 (C16 H6 O9) (C12 H8 N2)]'
_chemical_formula_moiety 'C28 H14 Cd2 N2 O9'
_chemical_formula_sum 'C28 H14 Cd2 N2 O9'
_chemical_formula_weight 747.21
_chemical_name_systematic 'Poly[[\m~7~-3-(3,5-dicarboxylatophenoxy)phthalato](1,10-phenanthroline)dicadmium(II)] '
_space_group_IT_number 2
_space_group_name_Hall '-P 1'
_space_group_name_H-M_alt 'P -1'
_symmetry_cell_setting triclinic
_symmetry_space_group_name_H-M 'P -1'
_atom_sites_solution_hydrogens geom
_atom_sites_solution_primary direct
_atom_sites_solution_secondary difmap
_audit_creation_method SHELXL-97
_cell_angle_alpha 109.5370(10)
_cell_angle_beta 97.5610(10)
_cell_angle_gamma 110.3680(10)
_cell_formula_units_Z 2
_cell_length_a 11.2042(4)
_cell_length_b 11.2728(5)
_cell_length_c 11.7208(4)
_cell_measurement_reflns_used 9186
_cell_measurement_temperature 296(2)
_cell_measurement_theta_max 28.35
_cell_measurement_theta_min 3.16
_cell_volume 1255.34(9)
_computing_cell_refinement 'SAINT (Bruker, 2015)'
_computing_data_collection 'APEX2 (Bruker, 2015)'
_computing_data_reduction 'SAINT (Bruker, 2015)'
_computing_molecular_graphics 'SHELXTL (Sheldrick, 2008)'
_computing_publication_material 'SHELXTL (Sheldrick, 2008)'
_computing_structure_refinement 'SHELXL97 (Sheldrick, 2008)'
_computing_structure_solution 'SHELXS97 (Sheldrick, 2008)'
_diffrn_ambient_temperature 296(2)
_diffrn_measured_fraction_theta_full 0.986
_diffrn_measured_fraction_theta_max 0.986
_diffrn_measurement_device_type 'Bruker APEXII CCD'
_diffrn_measurement_method '\f and \w scans'
_diffrn_radiation_monochromator graphite
_diffrn_radiation_source 'fine-focus sealed tube'
_diffrn_radiation_type MoK\a
_diffrn_radiation_wavelength 0.71073
_diffrn_reflns_av_R_equivalents 0.0244
_diffrn_reflns_av_sigmaI/netI 0.0326
_diffrn_reflns_limit_h_max 13
_diffrn_reflns_limit_h_min -13
_diffrn_reflns_limit_k_max 13
_diffrn_reflns_limit_k_min -11
_diffrn_reflns_limit_l_max 13
_diffrn_reflns_limit_l_min -13
_diffrn_reflns_number 8721
_diffrn_reflns_theta_full 25.01
_diffrn_reflns_theta_max 25.01
_diffrn_reflns_theta_min 3.16
_exptl_absorpt_coefficient_mu 1.756
_exptl_absorpt_correction_T_max 0.6986
_exptl_absorpt_correction_T_min 0.6485
_exptl_absorpt_correction_type multi-scan
_exptl_absorpt_process_details '(SADABS; Sheldrick, 1997)'
_exptl_crystal_colour colorless
_exptl_crystal_density_diffrn 1.977
_exptl_crystal_density_method 'not measured'
_exptl_crystal_description block
_exptl_crystal_F_000 728
_exptl_crystal_size_max 0.27
_exptl_crystal_size_mid 0.25
_exptl_crystal_size_min 0.22
_refine_diff_density_max 0.546
_refine_diff_density_min -0.991
_refine_diff_density_rms 0.109
_refine_ls_extinction_method none
_refine_ls_goodness_of_fit_ref 1.141
_refine_ls_hydrogen_treatment mixed
_refine_ls_matrix_type full
_refine_ls_number_parameters 364
_refine_ls_number_reflns 4376
_refine_ls_number_restraints 0
_refine_ls_restrained_S_all 1.141
_refine_ls_R_factor_all 0.0247
_refine_ls_R_factor_gt 0.0236
_refine_ls_shift/su_max 0.002
_refine_ls_shift/su_mean 0.000
_refine_ls_structure_factor_coef Fsqd
_refine_ls_weighting_details 'calc w=1/[\s^2^(Fo^2^)+(0.0224P)^2^+1.4129P] where P=(Fo^2^+2Fc^2^)/3'
_refine_ls_weighting_scheme calc
_refine_ls_wR_factor_gt 0.0597
_refine_ls_wR_factor_ref 0.0603
_reflns_number_gt 4188
_reflns_number_total 4376
_reflns_threshold_expression >2sigma(I)
_cod_data_source_file rm5037sup1.cif
_cod_data_source_block 4
_cod_depositor_comments
;
The following automatic conversions were performed:

data item '_symmetry_cell_setting' value 'Triclinic' was changed to
'triclinic' in accordance with the
/home/data/users/saulius/crontab/automatic-downloads/rss-feeds/IUCr/lib/dictionaries/cif_core.dic
dictionary named 'cif_core.dic' version 2.4.2 last updated on
2011-04-26.

Automatic conversion script
Id: cif_fix_values 7556 2019-12-06 15:28:31Z antanas 
;
_cod_original_cell_volume 1255.33(8)
_cod_original_sg_symbol_H-M P-1
_cod_database_code 2108685
_publcif_datablock.id {6c684e39-349f-4f65-9926-8ee12f9ee532}

loop_
_symmetry_equiv_pos_as_xyz
'x, y, z'
'-x, -y, -z'

loop_
_atom_site_label
_atom_site_type_symbol
_atom_site_fract_x
_atom_site_fract_y
_atom_site_fract_z
_atom_site_U_iso_or_equiv
_atom_site_adp_type
_atom_site_occupancy
_atom_site_symmetry_multiplicity
_atom_site_calc_flag
_atom_site_refinement_flags
_atom_site_disorder_assembly
_atom_site_disorder_group
C1 C 0.2138(3) 0.0051(3) -0.0691(2) 0.0098(5) Uani 1 1 d . . .
C2 C 0.2954(2) 0.1506(3) 0.0287(2) 0.0091(5) Uani 1 1 d . . .
C3 C 0.4281(3) 0.2141(3) 0.0348(2) 0.0104(5) Uani 1 1 d . . .
H3 H 0.4662 0.1648 -0.0168 0.012 Uiso 1 1 calc R . .
C4 C 0.5038(2) 0.3517(3) 0.1182(2) 0.0083(5) Uani 1 1 d . . .
C5 C 0.4490(2) 0.4235(3) 0.1990(2) 0.0096(5) Uani 1 1 d . . .
H5 H 0.5008 0.5144 0.2571 0.012 Uiso 1 1 calc R . .
C6 C 0.3155(2) 0.3590(3) 0.1930(2) 0.0092(5) Uani 1 1 d . . .
C7 C 0.2372(2) 0.2224(3) 0.1065(2) 0.0086(5) Uani 1 1 d . . .
H7 H 0.1477 0.1801 0.1009 0.010 Uiso 1 1 calc R . .
C8 C 0.2605(2) 0.4435(3) 0.2804(2) 0.0096(5) Uani 1 1 d . . .
C10 C 0.6959(2) 0.6534(3) 0.1663(2) 0.0106(5) Uani 1 1 d . . .
H10 H 0.6368 0.6331 0.0915 0.013 Uiso 1 1 calc R . .
C11 C 0.7726(3) 0.7910(3) 0.2521(2) 0.0114(5) Uani 1 1 d . . .
H11 H 0.7664 0.8633 0.2338 0.014 Uiso 1 1 calc R . .
C12 C 0.8578(2) 0.8194(3) 0.3644(2) 0.0110(5) Uani 1 1 d . . .
H12 H 0.9053 0.9106 0.4234 0.013 Uiso 1 1 calc R . .
C13 C 0.8727(2) 0.7130(3) 0.3896(2) 0.0087(5) Uani 1 1 d . . .
C14 C 0.7992(2) 0.5746(3) 0.3026(2) 0.0081(5) Uani 1 1 d . . .
C15 C 0.8173(2) 0.4539(3) 0.3189(2) 0.0104(5) Uani 1 1 d . . .
C16 C 0.9624(2) 0.7429(3) 0.5125(2) 0.0101(5) Uani 1 1 d . . .
C17 C 0.5957(3) 0.0909(3) 0.3453(2) 0.0129(5) Uani 1 1 d . . .
H17 H 0.5884 0.1467 0.3041 0.016 Uiso 1 1 calc R . .
C18 C 0.5114(3) -0.0509(3) 0.2877(3) 0.0163(6) Uani 1 1 d . . .
H18 H 0.4485 -0.0875 0.2105 0.020 Uiso 1 1 calc R . .
C19 C 0.5225(3) -0.1345(3) 0.3455(3) 0.0158(6) Uani 1 1 d . . .
H19 H 0.4677 -0.2290 0.3077 0.019 Uiso 1 1 calc R . .
C20 C 0.6175(3) -0.0772(3) 0.4632(3) 0.0138(6) Uani 1 1 d . . .
C21 C 0.6354(3) -0.1590(3) 0.5295(3) 0.0177(6) Uani 1 1 d . . .
H21 H 0.5829 -0.2540 0.4943 0.021 Uiso 1 1 calc R . .
C22 C 0.7271(3) -0.1003(3) 0.6416(3) 0.0190(6) Uani 1 1 d . . .
H22 H 0.7393 -0.1559 0.6814 0.023 Uiso 1 1 calc R . .
C23 C 0.8065(3) 0.0469(3) 0.7010(3) 0.0156(6) Uani 1 1 d . . .
C24 C 0.8994(3) 0.1134(3) 0.8209(3) 0.0200(6) Uani 1 1 d . . .
H24 H 0.9152 0.0614 0.8631 0.024 Uiso 1 1 calc R . .
C25 C 0.9660(3) 0.2542(3) 0.8747(3) 0.0210(6) Uani 1 1 d . . .
H25 H 1.0258 0.2991 0.9546 0.025 Uiso 1 1 calc R . .
C26 C 0.9435(3) 0.3309(3) 0.8081(3) 0.0167(6) Uani 1 1 d . . .
H26 H 0.9894 0.4269 0.8457 0.020 Uiso 1 1 calc R . .
C27 C 0.7909(3) 0.1309(3) 0.6395(3) 0.0127(5) Uani 1 1 d . . .
C28 C 0.6966(3) 0.0667(3) 0.5162(2) 0.0114(5) Uani 1 1 d . . .
C29 C 0.7093(2) 0.5485(3) 0.1944(2) 0.0087(5) Uani 1 1 d . . .
Cd1 Cd 0.929284(16) 0.235957(18) 0.258125(16) 0.00741(7) Uani 1 1 d . . .
Cd2 Cd 0.827945(18) 0.384786(19) 0.564638(17) 0.01061(7) Uani 1 1 d . . .
N1 N 0.6856(2) 0.1489(2) 0.4566(2) 0.0112(4) Uani 1 1 d . . .
N2 N 0.8594(2) 0.2718(2) 0.6935(2) 0.0128(5) Uani 1 1 d . . .
O1 O 0.26922(18) -0.0521(2) -0.14289(17) 0.0159(4) Uani 1 1 d . . .
O2 O 0.09284(17) -0.05465(19) -0.07798(17) 0.0135(4) Uani 1 1 d . . .
O3 O 0.33651(19) 0.5666(2) 0.35345(19) 0.0182(4) Uani 1 1 d . . .
O4 O 0.13985(18) 0.3928(2) 0.28002(18) 0.0155(4) Uani 1 1 d . . .
O5 O 0.63232(17) 0.40930(19) 0.11172(16) 0.0107(4) Uani 1 1 d . . .
O6 O 0.89451(19) 0.4165(2) 0.26089(18) 0.0163(4) Uani 1 1 d . . .
O7 O 0.75461(18) 0.3988(2) 0.38144(18) 0.0144(4) Uani 1 1 d . . .
O8 O 1.00525(17) 0.65264(19) 0.51844(16) 0.0107(4) Uani 1 1 d . . .
O9 O 0.98876(19) 0.8508(2) 0.60685(17) 0.017 Uani 1 1 d . . .

loop_
_atom_site_aniso_label
_atom_site_aniso_U_11
_atom_site_aniso_U_22
_atom_site_aniso_U_33
_atom_site_aniso_U_23
_atom_site_aniso_U_13
_atom_site_aniso_U_12
C1 0.0111(13) 0.0076(13) 0.0076(11) 0.0035(10) 0.0004(10) 0.0012(11)
C2 0.0085(12) 0.0066(12) 0.0081(11) 0.0024(10) -0.0007(10) 0.0004(10)
C3 0.0107(13) 0.0098(13) 0.0085(11) 0.0025(10) 0.0022(10) 0.0031(11)
C4 0.0053(11) 0.0089(13) 0.0085(11) 0.0039(10) 0.0003(9) 0.0009(10)
C5 0.0087(12) 0.0063(12) 0.0082(11) 0.0017(10) -0.0006(10) -0.0007(10)
C6 0.0090(12) 0.0082(12) 0.0090(11) 0.0036(10) 0.0013(10) 0.0023(10)
C7 0.0053(11) 0.0090(13) 0.0093(12) 0.0046(10) 0.0007(9) 0.0004(10)
C8 0.0090(12) 0.0083(13) 0.0090(12) 0.0031(10) 0.0012(10) 0.0018(11)
C10 0.0078(12) 0.0115(13) 0.0096(12) 0.0043(11) 0.0000(10) 0.0016(10)
C11 0.0101(12) 0.0108(13) 0.0149(13) 0.0075(11) 0.0033(10) 0.0042(11)
C12 0.0084(12) 0.0065(12) 0.0107(12) 0.0000(10) 0.0010(10) -0.0014(10)
C13 0.0057(12) 0.0101(13) 0.0089(12) 0.0033(10) 0.0022(10) 0.0024(10)
C14 0.0060(12) 0.0095(13) 0.0097(12) 0.0046(10) 0.0047(10) 0.0026(10)
C15 0.0057(12) 0.0076(12) 0.0111(12) 0.0016(10) -0.0026(10) -0.0007(10)
C16 0.0039(11) 0.0104(13) 0.0107(12) 0.0039(10) 0.0003(10) -0.0017(10)
C17 0.0113(13) 0.0166(14) 0.0124(12) 0.0068(11) 0.0064(10) 0.0054(11)
C18 0.0118(13) 0.0206(15) 0.0128(13) 0.0037(12) 0.0056(11) 0.0048(12)
C19 0.0123(13) 0.0105(14) 0.0187(14) 0.0010(11) 0.0087(11) 0.0016(11)
C20 0.0130(13) 0.0130(14) 0.0183(13) 0.0065(12) 0.0106(11) 0.0064(11)
C21 0.0191(15) 0.0099(14) 0.0283(15) 0.0098(12) 0.0137(13) 0.0061(12)
C22 0.0208(15) 0.0197(15) 0.0287(16) 0.0183(13) 0.0137(13) 0.0117(13)
C23 0.0138(13) 0.0193(15) 0.0210(14) 0.0124(12) 0.0111(11) 0.0089(12)
C24 0.0173(14) 0.0292(17) 0.0224(15) 0.0180(14) 0.0097(12) 0.0111(13)
C25 0.0146(14) 0.0312(18) 0.0166(14) 0.0126(13) 0.0046(12) 0.0063(13)
C26 0.0128(13) 0.0190(15) 0.0136(13) 0.0059(12) 0.0042(11) 0.0020(12)
C27 0.0092(12) 0.0145(14) 0.0163(13) 0.0074(11) 0.0076(11) 0.0047(11)
C28 0.0109(13) 0.0113(13) 0.0159(13) 0.0073(11) 0.0094(11) 0.0052(11)
C29 0.0046(11) 0.0070(12) 0.0093(12) 0.0001(10) 0.0017(9) -0.0001(10)
Cd1 0.00602(10) 0.00407(10) 0.00688(10) -0.00016(8) -0.00085(7) -0.00046(8)
Cd2 0.01248(11) 0.00815(11) 0.01252(11) 0.00429(8) 0.00653(8) 0.00467(8)
N1 0.0112(11) 0.0125(11) 0.0125(10) 0.0058(9) 0.0064(9) 0.0058(9)
N2 0.0106(11) 0.0133(12) 0.0149(11) 0.0072(10) 0.0063(9) 0.0034(9)
O1 0.0099(9) 0.0095(9) 0.0162(9) -0.0041(8) 0.0044(8) -0.0007(8)
O2 0.0068(9) 0.0086(9) 0.0135(9) -0.0020(8) 0.0022(7) -0.0030(7)
O3 0.0121(10) 0.0077(10) 0.0223(10) -0.0045(8) 0.0063(8) -0.0001(8)
O4 0.0078(9) 0.0106(10) 0.0190(10) -0.0005(8) 0.0055(8) -0.0007(8)
O5 0.0049(8) 0.0072(9) 0.0111(8) -0.0014(7) 0.0012(7) -0.0020(7)
O6 0.0189(10) 0.0159(10) 0.0212(10) 0.0098(9) 0.0093(8) 0.0118(9)
O7 0.0100(9) 0.0141(10) 0.0193(10) 0.0119(8) 0.0025(8) 0.0011(8)
O8 0.0074(9) 0.0140(10) 0.0107(9) 0.0058(8) 0.0015(7) 0.0042(8)
O9 0.018 0.011 0.011 0.000 -0.004 0.003

loop_
_atom_type_symbol
_atom_type_description
_atom_type_scat_dispersion_real
_atom_type_scat_dispersion_imag
_atom_type_scat_source
C C 0.0033 0.0016 'International Tables Vol C Tables 4.2.6.8 and 6.1.1.4'
H H 0.0000 0.0000 'International Tables Vol C Tables 4.2.6.8 and 6.1.1.4'
N N 0.0061 0.0033 'International Tables Vol C Tables 4.2.6.8 and 6.1.1.4'
O O 0.0106 0.0060 'International Tables Vol C Tables 4.2.6.8 and 6.1.1.4'
Cd Cd -0.8075 1.2024 'International Tables Vol C Tables 4.2.6.8 and 6.1.1.4'

loop_
_geom_angle_atom_site_label_1
_geom_angle_atom_site_label_2
_geom_angle_atom_site_label_3
_geom_angle
_geom_angle_site_symmetry_1
_geom_angle_site_symmetry_3
_geom_angle_publ_flag
O2 C1 O1 121.8(2) . . ?
O2 C1 C2 119.9(2) . . ?
O1 C1 C2 118.3(2) . . ?
O2 C1 Cd1 61.64(13) . 2_655 ?
O1 C1 Cd1 60.40(13) . 2_655 ?
C2 C1 Cd1 173.49(18) . 2_655 ?
C3 C2 C7 120.9(2) . . ?
C3 C2 C1 118.4(2) . . ?
C7 C2 C1 120.7(2) . . ?
C2 C3 C4 119.7(2) . . ?
C2 C3 H3 120.1 . . ?
C4 C3 H3 120.1 . . ?
O5 C4 C5 123.9(2) . . ?
O5 C4 C3 115.8(2) . . ?
C5 C4 C3 120.3(2) . . ?
C4 C5 C6 119.7(2) . . ?
C4 C5 H5 120.1 . . ?
C6 C5 H5 120.1 . . ?
C7 C6 C5 120.5(2) . . ?
C7 C6 C8 122.2(2) . . ?
C5 C6 C8 117.3(2) . . ?
C2 C7 C6 118.8(2) . . ?
C2 C7 H7 120.6 . . ?
C6 C7 H7 120.6 . . ?
O3 C8 O4 120.4(2) . . ?
O3 C8 C6 118.4(2) . . ?
O4 C8 C6 121.2(2) . . ?
O3 C8 Cd2 58.13(14) . 2_666 ?
O4 C8 Cd2 62.38(14) . 2_666 ?
C6 C8 Cd2 175.32(18) . 2_666 ?
C29 C10 C11 118.9(2) . . ?
C29 C10 H10 120.6 . . ?
C11 C10 H10 120.6 . . ?
C12 C11 C10 119.8(2) . . ?
C12 C11 H11 120.1 . . ?
C10 C11 H11 120.1 . . ?
C13 C12 C11 120.5(2) . . ?
C13 C12 H12 119.7 . . ?
C11 C12 H12 119.7 . . ?
C12 C13 C14 120.2(2) . . ?
C12 C13 C16 120.7(2) . . ?
C14 C13 C16 119.0(2) . . ?
C29 C14 C13 118.1(2) . . ?
C29 C14 C15 118.6(2) . . ?
C13 C14 C15 123.3(2) . . ?
O7 C15 O6 126.7(2) . . ?
O7 C15 C14 119.5(2) . . ?
O6 C15 C14 113.7(2) . . ?
O9 C16 O8 121.7(2) . . ?
O9 C16 C13 119.7(2) . . ?
O8 C16 C13 118.5(2) . . ?
O9 C16 Cd1 61.16(13) . 2_766 ?
O8 C16 Cd1 61.60(12) . 2_766 ?
C13 C16 Cd1 166.79(17) . 2_766 ?
N1 C17 C18 122.7(3) . . ?
N1 C17 H17 118.7 . . ?
C18 C17 H17 118.7 . . ?
C19 C18 C17 119.4(2) . . ?
C19 C18 H18 120.3 . . ?
C17 C18 H18 120.3 . . ?
C18 C19 C20 119.7(3) . . ?
C18 C19 H19 120.2 . . ?
C20 C19 H19 120.2 . . ?
C28 C20 C19 117.5(3) . . ?
C28 C20 C21 119.7(3) . . ?
C19 C20 C21 122.8(3) . . ?
C22 C21 C20 121.0(3) . . ?
C22 C21 H21 119.5 . . ?
C20 C21 H21 119.5 . . ?
C21 C22 C23 121.0(3) . . ?
C21 C22 H22 119.5 . . ?
C23 C22 H22 119.5 . . ?
C24 C23 C27 117.4(3) . . ?
C24 C23 C22 122.9(3) . . ?
C27 C23 C22 119.7(3) . . ?
C25 C24 C23 119.9(3) . . ?
C25 C24 H24 120.1 . . ?
C23 C24 H24 120.1 . . ?
C24 C25 C26 119.3(3) . . ?
C24 C25 H25 120.4 . . ?
C26 C25 H25 120.4 . . ?
N2 C26 C25 122.7(3) . . ?
N2 C26 H26 118.6 . . ?
C25 C26 H26 118.6 . . ?
N2 C27 C23 122.3(2) . . ?
N2 C27 C28 118.5(2) . . ?
C23 C27 C28 119.2(3) . . ?
N1 C28 C20 122.2(2) . . ?
N1 C28 C27 118.4(2) . . ?
C20 C28 C27 119.3(2) . . ?
C10 C29 C14 122.3(2) . . ?
C10 C29 O5 120.5(2) . . ?
C14 C29 O5 117.2(2) . . ?
O6 Cd1 O1 104.12(7) . 2_655 ?
O6 Cd1 O2 124.73(7) . 2_655 ?
O1 Cd1 O2 57.44(6) 2_655 2_655 ?
O6 Cd1 O4 77.92(7) . 1_655 ?
O1 Cd1 O4 153.03(7) 2_655 1_655 ?
O2 Cd1 O4 98.83(6) 2_655 1_655 ?
O6 Cd1 O9 141.78(7) . 2_766 ?
O1 Cd1 O9 100.34(7) 2_655 2_766 ?
O2 Cd1 O9 93.19(7) 2_655 2_766 ?
O4 Cd1 O9 93.06(7) 1_655 2_766 ?
O6 Cd1 O8 86.24(7) . 2_766 ?
O1 Cd1 O8 123.59(6) 2_655 2_766 ?
O2 Cd1 O8 148.84(7) 2_655 2_766 ?
O4 Cd1 O8 83.26(6) 1_655 2_766 ?
O9 Cd1 O8 55.67(6) 2_766 2_766 ?
O6 Cd1 C1 118.92(7) . 2_655 ?
O1 Cd1 C1 28.82(8) 2_655 2_655 ?
O2 Cd1 C1 28.68(7) 2_655 2_655 ?
O4 Cd1 C1 126.88(7) 1_655 2_655 ?
O9 Cd1 C1 96.34(7) 2_766 2_655 ?
O8 Cd1 C1 142.32(7) 2_766 2_655 ?
O6 Cd1 C16 114.26(8) . 2_766 ?
O1 Cd1 C16 117.01(7) 2_655 2_766 ?
O2 Cd1 C16 120.42(8) 2_655 2_766 ?
O4 Cd1 C16 85.00(7) 1_655 2_766 ?
O9 Cd1 C16 27.53(8) 2_766 2_766 ?
O8 Cd1 C16 28.46(7) 2_766 2_766 ?
C1 Cd1 C16 121.85(8) 2_655 2_766 ?
O7 Cd2 O8 85.24(6) . 2_766 ?
O7 Cd2 O3 93.00(7) . 2_666 ?
O8 Cd2 O3 176.92(7) 2_766 2_666 ?
O7 Cd2 N1 84.53(7) . . ?
O8 Cd2 N1 90.71(7) 2_766 . ?
O3 Cd2 N1 91.63(7) 2_666 . ?
O7 Cd2 N2 155.64(8) . . ?
O8 Cd2 N2 89.17(7) 2_766 . ?
O3 Cd2 N2 93.45(8) 2_666 . ?
N1 Cd2 N2 71.83(8) . . ?
O7 Cd2 O4 101.64(7) . 2_666 ?
O8 Cd2 O4 123.03(6) 2_766 2_666 ?
O3 Cd2 O4 54.84(6) 2_666 2_666 ?
N1 Cd2 O4 145.89(7) . 2_666 ?
N2 Cd2 O4 101.28(7) . 2_666 ?
O7 Cd2 C8 98.90(7) . 2_666 ?
O8 Cd2 C8 150.68(7) 2_766 2_666 ?
O3 Cd2 C8 27.20(7) 2_666 2_666 ?
N1 Cd2 C8 118.52(8) . 2_666 ?
N2 Cd2 C8 97.53(8) . 2_666 ?
O4 Cd2 C8 27.66(7) 2_666 2_666 ?
C17 N1 C28 118.5(2) . . ?
C17 N1 Cd2 125.84(18) . . ?
C28 N1 Cd2 115.63(17) . . ?
C26 N2 C27 118.4(2) . . ?
C26 N2 Cd2 126.13(19) . . ?
C27 N2 Cd2 115.27(17) . . ?
C1 O1 Cd1 90.79(15) . 2_655 ?
C1 O2 Cd1 89.67(15) . 2_655 ?
C8 O3 Cd2 94.67(16) . 2_666 ?
C8 O4 Cd1 161.78(18) . 1_455 ?
C8 O4 Cd2 89.96(15) . 2_666 ?
Cd1 O4 Cd2 106.53(7) 1_455 2_666 ?
C4 O5 C29 116.34(19) . . ?
C15 O6 Cd1 121.64(17) . . ?
C15 O7 Cd2 130.47(16) . . ?
C16 O8 Cd2 125.14(16) . 2_766 ?
C16 O8 Cd1 89.94(14) . 2_766 ?
Cd2 O8 Cd1 113.47(7) 2_766 2_766 ?
C16 O9 Cd1 91.31(16) . 2_766 ?

loop_
_geom_bond_atom_site_label_1
_geom_bond_atom_site_label_2
_geom_bond_distance
_geom_bond_site_symmetry_2
_geom_bond_publ_flag
C1 O2 1.258(3) . ?
C1 O1 1.263(3) . ?
C1 C2 1.504(3) . ?
C1 Cd1 2.621(3) 2_655 ?
C2 C3 1.387(4) . ?
C2 C7 1.394(4) . ?
C3 C4 1.390(4) . ?
C3 H3 0.9300 . ?
C4 O5 1.383(3) . ?
C4 C5 1.384(4) . ?
C5 C6 1.397(4) . ?
C5 H5 0.9300 . ?
C6 C7 1.396(4) . ?
C6 C8 1.503(4) . ?
C7 H7 0.9300 . ?
C8 O3 1.255(3) . ?
C8 O4 1.270(3) . ?
C8 Cd2 2.736(3) 2_666 ?
C10 C29 1.379(4) . ?
C10 C11 1.399(4) . ?
C10 H10 0.9300 . ?
C11 C12 1.387(4) . ?
C11 H11 0.9300 . ?
C12 C13 1.384(4) . ?
C12 H12 0.9300 . ?
C13 C14 1.404(4) . ?
C13 C16 1.502(3) . ?
C14 C29 1.385(3) . ?
C14 C15 1.511(4) . ?
C15 O7 1.246(3) . ?
C15 O6 1.267(3) . ?
C16 O9 1.247(3) . ?
C16 O8 1.285(3) . ?
C16 Cd1 2.697(2) 2_766 ?
C17 N1 1.330(3) . ?
C17 C18 1.400(4) . ?
C17 H17 0.9300 . ?
C18 C19 1.360(4) . ?
C18 H18 0.9300 . ?
C19 C20 1.412(4) . ?
C19 H19 0.9300 . ?
C20 C28 1.408(4) . ?
C20 C21 1.435(4) . ?
C21 C22 1.346(4) . ?
C21 H21 0.9300 . ?
C22 C23 1.437(4) . ?
C22 H22 0.9300 . ?
C23 C24 1.409(4) . ?
C23 C27 1.410(4) . ?
C24 C25 1.362(5) . ?
C24 H24 0.9300 . ?
C25 C26 1.404(4) . ?
C25 H25 0.9300 . ?
C26 N2 1.329(4) . ?
C26 H26 0.9300 . ?
C27 N2 1.365(4) . ?
C27 C28 1.448(4) . ?
C28 N1 1.360(3) . ?
C29 O5 1.402(3) . ?
Cd1 O6 2.1927(19) . ?
Cd1 O1 2.2791(18) 2_655 ?
Cd1 O2 2.3066(18) 2_655 ?
Cd1 O4 2.3220(18) 1_655 ?
Cd1 O9 2.3628(19) 2_766 ?
Cd1 O8 2.3721(17) 2_766 ?
Cd1 C1 2.621(3) 2_655 ?
Cd1 C16 2.697(2) 2_766 ?
Cd2 O7 2.2721(18) . ?
Cd2 O8 2.3178(18) 2_766 ?
Cd2 O3 2.3310(19) 2_666 ?
Cd2 N1 2.342(2) . ?
Cd2 N2 2.342(2) . ?
Cd2 O4 2.4240(19) 2_666 ?
Cd2 C8 2.736(3) 2_666 ?
O1 Cd1 2.2791(18) 2_655 ?
O2 Cd1 2.3065(18) 2_655 ?
O3 Cd2 2.3310(19) 2_666 ?
O4 Cd1 2.3220(18) 1_455 ?
O4 Cd2 2.4239(19) 2_666 ?
O8 Cd2 2.3179(18) 2_766 ?
O8 Cd1 2.3721(17) 2_766 ?
O9 Cd1 2.3628(19) 2_766 ?

loop_
_geom_torsion_atom_site_label_1
_geom_torsion_atom_site_label_2
_geom_torsion_atom_site_label_3
_geom_torsion_atom_site_label_4
_geom_torsion
_geom_torsion_site_symmetry_1
_geom_torsion_site_symmetry_2
_geom_torsion_site_symmetry_3
_geom_torsion_site_symmetry_4
_geom_torsion_publ_flag
O2 C1 C2 C3 -179.1(2) . . . . ?
O1 C1 C2 C3 -1.2(4) . . . . ?
Cd1 C1 C2 C3 -77.5(17) 2_655 . . . ?
O2 C1 C2 C7 -2.6(4) . . . . ?
O1 C1 C2 C7 175.3(2) . . . . ?
Cd1 C1 C2 C7 99.0(16) 2_655 . . . ?
C7 C2 C3 C4 -0.8(4) . . . . ?
C1 C2 C3 C4 175.6(2) . . . . ?
C2 C3 C4 O5 -175.7(2) . . . . ?
C2 C3 C4 C5 2.8(4) . . . . ?
O5 C4 C5 C6 175.8(2) . . . . ?
C3 C4 C5 C6 -2.6(4) . . . . ?
C4 C5 C6 C7 0.3(4) . . . . ?
C4 C5 C6 C8 -178.3(2) . . . . ?
C3 C2 C7 C6 -1.4(4) . . . . ?
C1 C2 C7 C6 -177.7(2) . . . . ?
C5 C6 C7 C2 1.6(4) . . . . ?
C8 C6 C7 C2 -179.9(2) . . . . ?
C7 C6 C8 O3 -178.4(2) . . . . ?
C5 C6 C8 O3 0.2(4) . . . . ?
C7 C6 C8 O4 0.9(4) . . . . ?
C5 C6 C8 O4 179.4(2) . . . . ?
C7 C6 C8 Cd2 -138(2) . . . 2_666 ?
C5 C6 C8 Cd2 41(2) . . . 2_666 ?
C29 C10 C11 C12 -1.5(4) . . . . ?
C10 C11 C12 C13 3.3(4) . . . . ?
C11 C12 C13 C14 -1.4(4) . . . . ?
C11 C12 C13 C16 -178.5(2) . . . . ?
C12 C13 C14 C29 -2.2(4) . . . . ?
C16 C13 C14 C29 175.0(2) . . . . ?
C12 C13 C14 C15 175.4(2) . . . . ?
C16 C13 C14 C15 -7.5(4) . . . . ?
C29 C14 C15 O7 -95.8(3) . . . . ?
C13 C14 C15 O7 86.6(3) . . . . ?
C29 C14 C15 O6 81.7(3) . . . . ?
C13 C14 C15 O6 -95.8(3) . . . . ?
C12 C13 C16 O9 23.9(4) . . . . ?
C14 C13 C16 O9 -153.2(2) . . . . ?
C12 C13 C16 O8 -159.2(2) . . . . ?
C14 C13 C16 O8 23.7(3) . . . . ?
C12 C13 C16 Cd1 113.9(8) . . . 2_766 ?
C14 C13 C16 Cd1 -63.3(9) . . . 2_766 ?
N1 C17 C18 C19 -1.3(4) . . . . ?
C17 C18 C19 C20 0.7(4) . . . . ?
C18 C19 C20 C28 0.6(4) . . . . ?
C18 C19 C20 C21 -179.6(3) . . . . ?
C28 C20 C21 C22 -0.2(4) . . . . ?
C19 C20 C21 C22 -179.9(3) . . . . ?
C20 C21 C22 C23 2.4(4) . . . . ?
C21 C22 C23 C24 177.1(3) . . . . ?
C21 C22 C23 C27 -1.7(4) . . . . ?
C27 C23 C24 C25 2.5(4) . . . . ?
C22 C23 C24 C25 -176.3(3) . . . . ?
C23 C24 C25 C26 -1.7(4) . . . . ?
C24 C25 C26 N2 -0.1(4) . . . . ?
C24 C23 C27 N2 -1.7(4) . . . . ?
C22 C23 C27 N2 177.2(2) . . . . ?
C24 C23 C27 C28 180.0(2) . . . . ?
C22 C23 C27 C28 -1.1(4) . . . . ?
C19 C20 C28 N1 -1.4(4) . . . . ?
C21 C20 C28 N1 178.8(2) . . . . ?
C19 C20 C28 C27 177.1(2) . . . . ?
C21 C20 C28 C27 -2.7(4) . . . . ?
N2 C27 C28 N1 3.5(4) . . . . ?
C23 C27 C28 N1 -178.1(2) . . . . ?
N2 C27 C28 C20 -175.1(2) . . . . ?
C23 C27 C28 C20 3.3(4) . . . . ?
C11 C10 C29 C14 -2.2(4) . . . . ?
C11 C10 C29 O5 178.9(2) . . . . ?
C13 C14 C29 C10 4.0(4) . . . . ?
C15 C14 C29 C10 -173.7(2) . . . . ?
C13 C14 C29 O5 -177.0(2) . . . . ?
C15 C14 C29 O5 5.3(3) . . . . ?
C18 C17 N1 C28 0.5(4) . . . . ?
C18 C17 N1 Cd2 -178.36(19) . . . . ?
C20 C28 N1 C17 0.9(4) . . . . ?
C27 C28 N1 C17 -177.6(2) . . . . ?
C20 C28 N1 Cd2 179.86(19) . . . . ?
C27 C28 N1 Cd2 1.3(3) . . . . ?
O7 Cd2 N1 C17 -10.4(2) . . . . ?
O8 Cd2 N1 C17 -95.6(2) 2_766 . . . ?
O3 Cd2 N1 C17 82.4(2) 2_666 . . . ?
N2 Cd2 N1 C17 175.5(2) . . . . ?
O4 Cd2 N1 C17 92.3(2) 2_666 . . . ?
C8 Cd2 N1 C17 86.8(2) 2_666 . . . ?
O7 Cd2 N1 C28 170.73(18) . . . . ?
O8 Cd2 N1 C28 85.58(18) 2_766 . . . ?
O3 Cd2 N1 C28 -96.42(18) 2_666 . . . ?
N2 Cd2 N1 C28 -3.32(17) . . . . ?
O4 Cd2 N1 C28 -86.6(2) 2_666 . . . ?
C8 Cd2 N1 C28 -92.10(19) 2_666 . . . ?
C25 C26 N2 C27 1.0(4) . . . . ?
C25 C26 N2 Cd2 -173.7(2) . . . . ?
C23 C27 N2 C26 0.0(4) . . . . ?
C28 C27 N2 C26 178.3(2) . . . . ?
C23 C27 N2 Cd2 175.2(2) . . . . ?
C28 C27 N2 Cd2 -6.4(3) . . . . ?
O7 Cd2 N2 C26 165.4(2) . . . . ?
O8 Cd2 N2 C26 88.9(2) 2_766 . . . ?
O3 Cd2 N2 C26 -89.5(2) 2_666 . . . ?
N1 Cd2 N2 C26 179.9(2) . . . . ?
O4 Cd2 N2 C26 -34.7(2) 2_666 . . . ?
C8 Cd2 N2 C26 -62.5(2) 2_666 . . . ?
O7 Cd2 N2 C27 -9.4(3) . . . . ?
O8 Cd2 N2 C27 -85.93(18) 2_766 . . . ?
O3 Cd2 N2 C27 95.68(18) 2_666 . . . ?
N1 Cd2 N2 C27 5.09(17) . . . . ?
O4 Cd2 N2 C27 150.49(17) 2_666 . . . ?
C8 Cd2 N2 C27 122.70(18) 2_666 . . . ?
O2 C1 O1 Cd1 5.1(3) . . . 2_655 ?
C2 C1 O1 Cd1 -172.7(2) . . . 2_655 ?
O1 C1 O2 Cd1 -5.1(3) . . . 2_655 ?
C2 C1 O2 Cd1 172.7(2) . . . 2_655 ?
O4 C8 O3 Cd2 -2.9(3) . . . 2_666 ?
C6 C8 O3 Cd2 176.40(19) . . . 2_666 ?
O3 C8 O4 Cd1 -152.5(4) . . . 1_455 ?
C6 C8 O4 Cd1 28.3(7) . . . 1_455 ?
Cd2 C8 O4 Cd1 -155.2(6) 2_666 . . 1_455 ?
O3 C8 O4 Cd2 2.7(3) . . . 2_666 ?
C6 C8 O4 Cd2 -176.5(2) . . . 2_666 ?
C5 C4 O5 C29 0.9(3) . . . . ?
C3 C4 O5 C29 179.3(2) . . . . ?
C10 C29 O5 C4 -80.3(3) . . . . ?
C14 C29 O5 C4 100.7(3) . . . . ?
O7 C15 O6 Cd1 1.2(3) . . . . ?
C14 C15 O6 Cd1 -176.13(15) . . . . ?
O1 Cd1 O6 C15 67.54(19) 2_655 . . . ?
O2 Cd1 O6 C15 127.48(18) 2_655 . . . ?
O4 Cd1 O6 C15 -140.1(2) 1_655 . . . ?
O9 Cd1 O6 C15 -60.7(2) 2_766 . . . ?
O8 Cd1 O6 C15 -56.18(19) 2_766 . . . ?
C1 Cd1 O6 C15 94.3(2) 2_655 . . . ?
C16 Cd1 O6 C15 -61.3(2) 2_766 . . . ?
O6 C15 O7 Cd2 66.6(3) . . . . ?
C14 C15 O7 Cd2 -116.2(2) . . . . ?
O8 Cd2 O7 C15 -40.1(2) 2_766 . . . ?
O3 Cd2 O7 C15 137.4(2) 2_666 . . . ?
N1 Cd2 O7 C15 -131.2(2) . . . . ?
N2 Cd2 O7 C15 -117.4(3) . . . . ?
O4 Cd2 O7 C15 82.7(2) 2_666 . . . ?
C8 Cd2 O7 C15 110.7(2) 2_666 . . . ?
O9 C16 O8 Cd2 -107.2(3) . . . 2_766 ?
C13 C16 O8 Cd2 75.9(3) . . . 2_766 ?
Cd1 C16 O8 Cd2 -119.10(15) 2_766 . . 2_766 ?
O9 C16 O8 Cd1 11.9(2) . . . 2_766 ?
C13 C16 O8 Cd1 -165.0(2) . . . 2_766 ?
O8 C16 O9 Cd1 -12.0(3) . . . 2_766 ?
C13 C16 O9 Cd1 164.9(2) . . . 2_766 ?

_cod_database_fobs_code 2108685
